data_7243115
loop_
_publ_author_name
'Li, Yang'
'Chen, Shumei'
'Xu, Zhong-Xuan'
'Wu, Xin'
'Zhang, Huabin'
'Zhang, Jian'

_publ_section_title
;
 Asymmetric metal--organic frameworks with double helices for
 enantioselective recognition
;
_journal_issue 27
_journal_name_full CrystEngComm
_journal_page_first 4748
_journal_page_last 4751
_journal_paper_doi 10.1039/D1CE00630D
_journal_volume 23
_journal_year 2021
_chemical_absolute_configuration rm
_chemical_formula_moiety 'C72 H72 Cd7 N12 O47, 2(O)'
_chemical_formula_sum 'C72 H72 Cd7 N12 O49'
_chemical_formula_weight 2676.29
_space_group_IT_number 5
_space_group_name_Hall 'C 2y'
_space_group_name_H-M_alt 'C 1 2 1'
_symmetry_cell_setting monoclinic
_symmetry_space_group_name_H-M 'C 1 2 1'
_atom_sites_solution_hydrogens geom
_atom_sites_solution_primary direct
_atom_sites_solution_secondary difmap
_audit_creation_method SHELXL-97
_audit_update_record
;
2021-01-10 deposited with the CCDC.	2021-06-28 downloaded from the CCDC.
;
_cell_angle_alpha 90.00
_cell_angle_beta 108.927(4)
_cell_angle_gamma 90.00
_cell_formula_units_Z 4
_cell_length_a 29.771(6)
_cell_length_b 14.658(3)
_cell_length_c 25.708(5)
_cell_measurement_reflns_used 17394
_cell_measurement_temperature 293(2)
_cell_measurement_theta_max 27.5204
_cell_measurement_theta_min 2.1145
_cell_volume 10612(4)
_computing_cell_refinement 'CrystalClear (Rigaku Inc., 2008)'
_computing_data_collection 'CrystalClear (Rigaku Inc., 2008)'
_computing_data_reduction 'CrystalClear (Rigaku Inc., 2008)'
_computing_structure_refinement 'SHELXL-97 (Sheldrick, 1997)'
_computing_structure_solution 'SHELXS-97 (Sheldrick, 1990)'
_diffrn_ambient_temperature 293(2)
_diffrn_detector_area_resol_mean 28.5714
_diffrn_measured_fraction_theta_full 0.948
_diffrn_measured_fraction_theta_max 0.948
_diffrn_measurement_device_type Saturn724+
_diffrn_measurement_method CCD_Profile_fitting
_diffrn_radiation_monochromator graphite
_diffrn_radiation_source 'fine-focus sealed tube'
_diffrn_radiation_type MoK\a
_diffrn_radiation_wavelength 0.71073
_diffrn_reflns_av_R_equivalents 0.0712
_diffrn_reflns_av_sigmaI/netI 0.0581
_diffrn_reflns_limit_h_max 34
_diffrn_reflns_limit_h_min -38
_diffrn_reflns_limit_k_max 19
_diffrn_reflns_limit_k_min -19
_diffrn_reflns_limit_l_max 33
_diffrn_reflns_limit_l_min -33
_diffrn_reflns_number 31309
_diffrn_reflns_theta_full 25.00
_diffrn_reflns_theta_max 27.50
_diffrn_reflns_theta_min 2.11
_exptl_absorpt_coefficient_mu 1.469
_exptl_absorpt_correction_T_max 0.863
_exptl_absorpt_correction_T_min 0.838
_exptl_absorpt_correction_type multi-scan
_exptl_crystal_colour Colorless
_exptl_crystal_density_diffrn 1.675
_exptl_crystal_density_method 'not measured'
_exptl_crystal_description Prism
_exptl_crystal_F_000 5264.0
_exptl_crystal_size_max 0.1500
_exptl_crystal_size_mid 0.1000
_exptl_crystal_size_min 0.1000
_platon_squeeze_details
;
;
_refine_diff_density_max 1.872
_refine_diff_density_min -1.326
_refine_diff_density_rms 0.184
_refine_ls_abs_structure_details 'Flack H D (1983), Acta Cryst. A39, 876-881'
_refine_ls_abs_structure_Flack 0.08(3)
_refine_ls_extinction_method none
_refine_ls_goodness_of_fit_ref 1.033
_refine_ls_hydrogen_treatment mixed
_refine_ls_matrix_type full
_refine_ls_number_parameters 1261
_refine_ls_number_reflns 16834
_refine_ls_number_restraints 7
_refine_ls_restrained_S_all 1.035
_refine_ls_R_factor_all 0.0574
_refine_ls_R_factor_gt 0.0556
_refine_ls_shift/su_max 0.004
_refine_ls_shift/su_mean 0.001
_refine_ls_structure_factor_coef Fsqd
_refine_ls_weighting_details 'calc w=1/[\s^2^(Fo^2^)+(0.1069P)^2^+64.3582P] where P=(Fo^2^+2Fc^2^)/3'
_refine_ls_weighting_scheme calc
_refine_ls_wR_factor_gt 0.1535
_refine_ls_wR_factor_ref 0.1581
_reflns_number_gt 20589
_reflns_number_total 24383
_reflns_threshold_expression >2sigma(I)
_cod_data_source_file d1ce00630d2.cif
_cod_data_source_block a_CCDC1
_cod_depositor_comments
;
The following automatic conversions were performed:

data item '_exptl_absorpt_correction_type' value 'Multi-scan' was
changed to 'multi-scan' in accordance with the
/home/data/users/saulius/crontab/automatic-downloads/rss-feeds/RSC/lib/dictionaries/cif_core.dic
dictionary named 'cif_core.dic' version 2.4.2 last updated on
2011-04-26.

Automatic conversion script
Id: cif_fix_values 7556 2019-12-06 15:28:31Z antanas 

 Adding full bibliography for 7243114--7243115.cif.
;
_cod_original_sg_symbol_H-M C2
_cod_database_code 7243115

loop_
_symmetry_equiv_pos_as_xyz
'x, y, z'
'-x, y, -z'
'x+1/2, y+1/2, z'
'-x+1/2, y+1/2, -z'

loop_
_atom_site_label
_atom_site_type_symbol
_atom_site_fract_x
_atom_site_fract_y
_atom_site_fract_z
_atom_site_U_iso_or_equiv
_atom_site_adp_type
_atom_site_occupancy
_atom_site_symmetry_multiplicity
_atom_site_calc_flag
_atom_site_refinement_flags
_atom_site_disorder_assembly
_atom_site_disorder_group
C1 C 0.9455(3) 0.1328(6) -0.0639(4) 0.0325(17) Uani 1 1 d . . .
C2 C 0.9395(3) 0.0685(6) -0.0269(3) 0.0347(19) Uani 1 1 d . . .
H2A H 0.9417 0.0068 -0.0343 0.042 Uiso 1 1 calc R . .
C3 C 0.9304(3) 0.0935(6) 0.0203(3) 0.0269(16) Uani 1 1 d . . .
C4 C 0.9254(3) 0.1883(5) 0.0307(3) 0.0336(18) Uani 1 1 d . . .
H4A H 0.9187 0.2064 0.0621 0.040 Uiso 1 1 calc R . .
C5 C 0.9307(3) 0.2528(6) -0.0063(3) 0.0307(16) Uani 1 1 d . . .
C6 C 0.9416(3) 0.2256(6) -0.0525(3) 0.0357(18) Uani 1 1 d . . .
H6A H 0.9463 0.2695 -0.0763 0.043 Uiso 1 1 calc R . .
C7 C 0.9557(4) 0.1106(7) -0.1155(4) 0.050(3) Uani 1 1 d . . .
C8 C 0.9521(3) 0.0026(6) -0.1880(4) 0.0384(19) Uani 1 1 d . . .
H8A H 0.9735 0.0456 -0.1973 0.046 Uiso 1 1 calc R . .
C9 C 0.9048(6) 0.0137(11) -0.2292(5) 0.085(5) Uani 1 1 d . . .
H9A H 0.8935 0.0745 -0.2271 0.128 Uiso 1 1 calc R . .
H9B H 0.8833 -0.0295 -0.2221 0.128 Uiso 1 1 calc R . .
H9C H 0.9068 0.0033 -0.2652 0.128 Uiso 1 1 calc R . .
C10 C 0.9718(3) -0.0923(6) -0.1888(4) 0.038(2) Uani 1 1 d . . .
C11 C 0.9189(3) 0.0213(5) 0.0552(3) 0.0287(16) Uani 1 1 d . . .
C12 C 0.9114(3) -0.0197(6) 0.1440(3) 0.0349(18) Uani 1 1 d . . .
H12A H 0.9221 -0.0811 0.1387 0.042 Uiso 1 1 calc R . .
C13 C 0.8564(4) -0.0198(11) 0.1323(4) 0.068(4) Uani 1 1 d . . .
H13A H 0.8406 -0.0355 0.0945 0.102 Uiso 1 1 calc R . .
H13B H 0.8464 0.0398 0.1396 0.102 Uiso 1 1 calc R . .
H13C H 0.8485 -0.0637 0.1557 0.102 Uiso 1 1 calc R . .
C14 C 0.9344(3) 0.0100(7) 0.2032(3) 0.039(2) Uani 1 1 d . . .
C15 C 0.9209(3) 0.3504(5) 0.0039(3) 0.0316(18) Uani 1 1 d . . .
C16 C 0.9249(3) 0.5109(5) -0.0207(3) 0.0330(17) Uani 1 1 d . . .
H16A H 0.9357 0.5272 0.0184 0.040 Uiso 1 1 calc R . .
C17 C 0.8703(4) 0.5338(8) -0.0459(5) 0.056(3) Uani 1 1 d . . .
H17A H 0.8527 0.4961 -0.0289 0.084 Uiso 1 1 calc R . .
H17B H 0.8599 0.5223 -0.0848 0.084 Uiso 1 1 calc R . .
H17C H 0.8652 0.5968 -0.0394 0.084 Uiso 1 1 calc R . .
C18 C 0.9527(3) 0.5682(6) -0.0499(3) 0.035(2) Uani 1 1 d . . .
C19 C 0.8081(3) -0.2559(7) 0.4129(3) 0.0321(16) Uani 1 1 d . . .
C20 C 0.8130(3) -0.2452(6) 0.4669(3) 0.0315(16) Uani 1 1 d . . .
H20A H 0.8162 -0.1869 0.4818 0.038 Uiso 1 1 calc R . .
C21 C 0.8134(3) -0.3199(6) 0.5001(3) 0.0314(17) Uani 1 1 d . . .
C22 C 0.8099(3) -0.4071(6) 0.4781(3) 0.0313(17) Uani 1 1 d . . .
H22A H 0.8107 -0.4576 0.5003 0.038 Uiso 1 1 calc R . .
C23 C 0.8052(3) -0.4188(6) 0.4239(4) 0.0358(19) Uani 1 1 d . . .
C24 C 0.8040(3) -0.3439(6) 0.3911(4) 0.0291(16) Uani 1 1 d . . .
H24A H 0.8004 -0.3520 0.3541 0.035 Uiso 1 1 calc R . .
C25 C 0.8072(3) -0.1763(6) 0.3778(3) 0.0337(18) Uani 1 1 d . . .
C26 C 0.8273(3) -0.1102(7) 0.3006(4) 0.042(2) Uani 1 1 d . . .
H26A H 0.8021 -0.0666 0.2996 0.050 Uiso 1 1 calc R . .
C27 C 0.8181(5) -0.1506(12) 0.2445(4) 0.084(5) Uani 1 1 d . . .
H27A H 0.7879 -0.1809 0.2333 0.126 Uiso 1 1 calc R . .
H27B H 0.8426 -0.1938 0.2456 0.126 Uiso 1 1 calc R . .
H27C H 0.8179 -0.1030 0.2188 0.126 Uiso 1 1 calc R . .
C28 C 0.8746(3) -0.0617(7) 0.3185(4) 0.039(2) Uani 1 1 d . . .
C29 C 0.8173(3) -0.3059(6) 0.5603(3) 0.0347(18) Uani 1 1 d . . .
C30 C 0.8432(3) -0.2054(7) 0.6381(4) 0.0377(19) Uani 1 1 d . . .
H30A H 0.8146 -0.2263 0.6454 0.045 Uiso 1 1 calc R . .
C31 C 0.8443(4) -0.1011(8) 0.6388(4) 0.053(3) Uani 1 1 d . . .
H31A H 0.8169 -0.0782 0.6104 0.080 Uiso 1 1 calc R . .
H31B H 0.8726 -0.0802 0.6324 0.080 Uiso 1 1 calc R . .
H31C H 0.8439 -0.0796 0.6739 0.080 Uiso 1 1 calc R . .
C32 C 0.8868(3) -0.2411(7) 0.6830(4) 0.040(2) Uani 1 1 d . . .
C33 C 0.7984(4) -0.5107(7) 0.3967(4) 0.043(2) Uani 1 1 d . . .
C34 C 0.8284(3) -0.6670(6) 0.4037(4) 0.044(2) Uani 1 1 d . . .
H34A H 0.8043 -0.6701 0.3672 0.053 Uiso 1 1 calc R . .
C35 C 0.8157(5) -0.7386(8) 0.4390(7) 0.080(4) Uani 1 1 d . . .
H35A H 0.7855 -0.7241 0.4429 0.119 Uiso 1 1 calc R . .
H35B H 0.8396 -0.7397 0.4746 0.119 Uiso 1 1 calc R . .
H35C H 0.8140 -0.7973 0.4219 0.119 Uiso 1 1 calc R . .
C36 C 0.8765(3) -0.6876(7) 0.3964(4) 0.042(2) Uani 1 1 d . . .
C37 C 0.8048(3) 0.1937(6) -0.0256(3) 0.0316(17) Uani 1 1 d . . .
C38 C 0.8082(3) 0.1098(6) -0.0483(3) 0.0349(18) Uani 1 1 d . . .
H38A H 0.8069 0.0571 -0.0287 0.042 Uiso 1 1 calc R . .
C39 C 0.8133(4) 0.1022(6) -0.0992(3) 0.038(2) Uani 1 1 d . . .
C40 C 0.8120(3) 0.1796(6) -0.1296(4) 0.0371(19) Uani 1 1 d . . .
H40A H 0.8147 0.1749 -0.1646 0.044 Uiso 1 1 calc R . .
C41 C 0.8066(3) 0.2661(6) -0.1086(3) 0.0352(18) Uani 1 1 d . . .
C42 C 0.8027(3) 0.2711(6) -0.0563(3) 0.0356(19) Uani 1 1 d . . .
H42A H 0.7986 0.3275 -0.0420 0.043 Uiso 1 1 calc R . .
C43 C 0.7977(4) 0.1971(6) 0.0284(4) 0.043(2) Uani 1 1 d . . .
C44 C 0.8191(3) 0.2773(8) 0.1190(4) 0.047(2) Uani 1 1 d . . .
H44A H 0.7941 0.2377 0.1235 0.056 Uiso 1 1 calc R . .
C45 C 0.8071(5) 0.3775(10) 0.1268(5) 0.076(4) Uani 1 1 d . . .
H45A H 0.7772 0.3931 0.1000 0.114 Uiso 1 1 calc R . .
H45B H 0.8315 0.4164 0.1223 0.114 Uiso 1 1 calc R . .
H45C H 0.8051 0.3855 0.1631 0.114 Uiso 1 1 calc R . .
C46 C 0.8667(3) 0.2504(8) 0.1609(4) 0.045(2) Uani 1 1 d . . .
C47 C 0.8167(3) 0.0108(6) -0.1244(3) 0.0343(18) Uani 1 1 d . . .
C48 C 0.8333(3) -0.1510(6) -0.1072(4) 0.0360(19) Uani 1 1 d . . .
H48A H 0.8069 -0.1588 -0.1416 0.043 Uiso 1 1 calc R . .
C49 C 0.8261(4) -0.2137(7) -0.0626(4) 0.046(2) Uani 1 1 d . . .
H49A H 0.7975 -0.1966 -0.0554 0.069 Uiso 1 1 calc R . .
H49B H 0.8527 -0.2079 -0.0295 0.069 Uiso 1 1 calc R . .
H49C H 0.8235 -0.2758 -0.0751 0.069 Uiso 1 1 calc R . .
C50 C 0.8810(3) -0.1812(6) -0.1154(4) 0.0361(19) Uani 1 1 d . . .
C51 C 0.7994(4) 0.3531(6) -0.1409(4) 0.042(2) Uani 1 1 d . . .
C52 C 0.8205(4) 0.4444(7) -0.2086(4) 0.045(2) Uani 1 1 d . . .
H52A H 0.7961 0.4846 -0.2031 0.054 Uiso 1 1 calc R . .
C53 C 0.8068(4) 0.4153(10) -0.2708(4) 0.066(4) Uani 1 1 d . . .
H53A H 0.7773 0.3827 -0.2813 0.099 Uiso 1 1 calc R . .
H53B H 0.8312 0.3768 -0.2756 0.099 Uiso 1 1 calc R . .
H53C H 0.8036 0.4687 -0.2933 0.099 Uiso 1 1 calc R . .
C54 C 0.8688(3) 0.4961(7) -0.1953(3) 0.0373(19) Uani 1 1 d . . .
C55 C 0.9361(3) 0.6005(6) 0.5230(3) 0.0319(17) Uani 1 1 d . . .
C56 C 0.9325(3) 0.5751(6) 0.4702(3) 0.0342(19) Uani 1 1 d . . .
H56A H 0.9320 0.5136 0.4613 0.041 Uiso 1 1 calc R . .
C57 C 0.9297(3) 0.6412(5) 0.4296(3) 0.0285(16) Uani 1 1 d . . .
C58 C 0.9318(3) 0.7331(6) 0.4439(3) 0.0304(16) Uani 1 1 d . . .
H58A H 0.9308 0.7772 0.4175 0.036 Uiso 1 1 calc R . .
C59 C 0.9355(3) 0.7598(5) 0.4971(3) 0.0259(15) Uani 1 1 d . . .
C60 C 0.9385(3) 0.6933(5) 0.5367(3) 0.0263(15) Uani 1 1 d . . .
H60A H 0.9422 0.7106 0.5726 0.032 Uiso 1 1 calc R . .
C61 C 0.9321(3) 0.5263(6) 0.5619(3) 0.0365(19) Uani 1 1 d . . .
C62 C 0.9359(3) 0.4830(7) 0.6544(3) 0.039(2) Uani 1 1 d . . .
H62A H 0.9461 0.4223 0.6468 0.047 Uiso 1 1 calc R . .
C63 C 0.8843(6) 0.4793(13) 0.6523(6) 0.086(5) Uani 1 1 d . . .
H63A H 0.8648 0.4611 0.6162 0.130 Uiso 1 1 calc R . .
H63B H 0.8746 0.5384 0.6606 0.130 Uiso 1 1 calc R . .
H63C H 0.8810 0.4359 0.6788 0.130 Uiso 1 1 calc R . .
C64 C 0.9668(4) 0.5140(6) 0.7133(3) 0.042(2) Uani 1 1 d . . .
C65 C 0.9183(4) 0.6179(6) 0.3705(3) 0.038(2) Uani 1 1 d . . .
C66 C 0.9130(3) 0.5024(7) 0.3011(4) 0.041(2) Uani 1 1 d . . .
H66A H 0.9228 0.5491 0.2798 0.049 Uiso 1 1 calc R . .
C67 C 0.8602(5) 0.4882(12) 0.2768(5) 0.083(5) Uani 1 1 d . . .
H67A H 0.8442 0.5451 0.2767 0.125 Uiso 1 1 calc R . .
H67B H 0.8501 0.4443 0.2984 0.125 Uiso 1 1 calc R . .
H67C H 0.8527 0.4664 0.2398 0.125 Uiso 1 1 calc R . .
C68 C 0.9398(4) 0.4137(6) 0.2994(4) 0.043(2) Uani 1 1 d . . .
C69 C 0.9309(3) 0.8565(6) 0.5125(3) 0.0324(18) Uani 1 1 d . . .
C70 C 0.9285(3) 1.0180(5) 0.4859(4) 0.0359(18) Uani 1 1 d . . .
H70A H 0.9436 1.0329 0.5249 0.043 Uiso 1 1 calc R . .
C71 C 0.8761(5) 1.0374(8) 0.4701(6) 0.065(3) Uani 1 1 d . . .
H71A H 0.8626 1.0014 0.4924 0.098 Uiso 1 1 calc R . .
H71B H 0.8610 1.0222 0.4320 0.098 Uiso 1 1 calc R . .
H71C H 0.8713 1.1010 0.4756 0.098 Uiso 1 1 calc R . .
C72 C 0.9508(3) 1.0765(6) 0.4515(3) 0.0363(19) Uani 1 1 d . . .
N1 N 0.9519(3) 0.0246(5) -0.1332(3) 0.0388(17) Uani 1 1 d . . .
H1A H 0.9494 -0.0186 -0.1117 0.047 Uiso 1 1 calc R . .
N2 N 0.9228(3) 0.0435(5) 0.1076(3) 0.0356(16) Uani 1 1 d . . .
H2B H 0.9325 0.0972 0.1194 0.043 Uiso 1 1 calc R . .
N3 N 0.9341(3) 0.4145(5) -0.0257(3) 0.0332(15) Uani 1 1 d . . .
H3A H 0.9484 0.3979 -0.0483 0.040 Uiso 1 1 calc R . .
N4 N 0.8271(3) -0.1843(5) 0.3387(3) 0.0395(17) Uani 1 1 d . . .
H4B H 0.8404 -0.2352 0.3356 0.047 Uiso 1 1 calc R . .
N5 N 0.8415(3) -0.2355(6) 0.5842(3) 0.0419(18) Uani 1 1 d . . .
H5A H 0.8573 -0.2054 0.5671 0.050 Uiso 1 1 calc R . .
N6 N 0.8277(3) -0.5757(5) 0.4238(3) 0.0412(17) Uani 1 1 d . . .
H6B H 0.8476 -0.5623 0.4554 0.049 Uiso 1 1 calc R . .
N7 N 0.8222(3) 0.2650(6) 0.0623(3) 0.048(2) Uani 1 1 d . . .
H7A H 0.8398 0.3013 0.0509 0.057 Uiso 1 1 calc R . .
N8 N 0.8351(3) -0.0579(5) -0.0888(3) 0.0357(16) Uani 1 1 d . . .
H8B H 0.8481 -0.0457 -0.0545 0.043 Uiso 1 1 calc R . .
N9 N 0.8251(3) 0.3633(6) -0.1761(4) 0.0474(19) Uani 1 1 d . . .
H9D H 0.8441 0.3207 -0.1787 0.057 Uiso 1 1 calc R . .
N10 N 0.9429(3) 0.5475(5) 0.6156(3) 0.0397(18) Uani 1 1 d . . .
H10A H 0.9543 0.6006 0.6268 0.048 Uiso 1 1 calc R . .
N11 N 0.9261(3) 0.5317(5) 0.3577(3) 0.0395(18) Uani 1 1 d . . .
H11A H 0.9391 0.4935 0.3836 0.047 Uiso 1 1 calc R . .
N12 N 0.9362(3) 0.9212(5) 0.4775(3) 0.0372(17) Uani 1 1 d . . .
H12B H 0.9443 0.9052 0.4497 0.045 Uiso 1 1 calc R . .
O1 O 0.9644(5) 0.1713(6) -0.1427(4) 0.100(4) Uani 1 1 d . . .
O1W O 1.0277(2) -0.0468(5) 0.3410(3) 0.0466(16) Uani 1 1 d . . .
O2 O 0.9696(3) -0.1229(5) -0.2364(3) 0.055(2) Uani 1 1 d . . .
O2W O 1.0358(3) 0.2784(5) 0.4507(3) 0.0516(18) Uani 1 1 d . . .
O3W O 1.0222(3) 0.2727(6) 0.2443(4) 0.071(3) Uani 1 1 d . . .
O3 O 0.9898(3) -0.1342(5) -0.1454(3) 0.0572(19) Uani 1 1 d . . .
O4 O 0.9056(3) -0.0542(4) 0.0356(2) 0.0432(15) Uani 1 1 d . . .
O4W O 1.0407(3) 0.7661(6) 0.9558(3) 0.060(2) Uani 1 1 d . . .
O5 O 0.9326(3) -0.0456(6) 0.2401(3) 0.0535(18) Uani 1 1 d . . .
O5W O 1.0056(4) 0.3569(6) 0.8714(3) 0.077(3) Uani 1 1 d . . .
O6 O 0.9536(3) 0.0866(5) 0.2124(3) 0.058(2) Uani 1 1 d . . .
O7 O 0.9013(3) 0.3698(4) 0.0377(3) 0.0453(16) Uani 1 1 d . . .
O7W O 0.7921(4) -0.1381(6) 0.7430(3) 0.069(2) Uani 1 1 d . . .
O8 O 0.9775(3) 0.5276(5) -0.0729(3) 0.0435(15) Uani 1 1 d . . .
O8W O 0.7768(3) -0.3489(7) 0.6844(3) 0.065(2) Uani 1 1 d . . .
O9 O 0.9476(3) 0.6525(4) -0.0480(3) 0.0423(15) Uani 1 1 d . . .
O9W O 0.7639(3) -0.3069(7) 0.7947(3) 0.071(2) Uani 1 1 d . . .
O10 O 0.7893(3) -0.1040(5) 0.3858(3) 0.0552(19) Uani 1 1 d . . .
O11 O 0.9120(2) -0.1039(4) 0.3410(3) 0.0399(14) Uani 1 1 d . . .
O12 O 0.8738(3) 0.0220(5) 0.3061(3) 0.0492(16) Uani 1 1 d . . .
O13 O 0.7952(3) -0.3584(5) 0.5802(3) 0.0498(17) Uani 1 1 d . . .
O14 O 0.9253(2) -0.2491(6) 0.6720(3) 0.0518(17) Uani 1 1 d . . .
O15 O 0.8833(2) -0.2589(6) 0.7290(3) 0.0482(16) Uani 1 1 d . . .
O16 O 0.7676(3) -0.5247(5) 0.3521(3) 0.061(2) Uani 1 1 d . . .
O17 O 0.8780(3) -0.7442(6) 0.3608(3) 0.0563(19) Uani 1 1 d . . .
O18 O 0.9130(2) -0.6513(5) 0.4296(3) 0.0455(16) Uani 1 1 d . . .
O19 O 0.7742(4) 0.1396(6) 0.0426(3) 0.067(2) Uani 1 1 d . . .
O20 O 0.8670(3) 0.2290(7) 0.2070(3) 0.067(2) Uani 1 1 d . . .
O21 O 0.9043(3) 0.2593(6) 0.1481(3) 0.0563(19) Uani 1 1 d . . .
O22 O 0.8023(4) -0.0010(5) -0.1737(3) 0.068(2) Uani 1 1 d . . .
O23 O 0.9184(2) -0.1531(5) -0.0834(3) 0.0477(16) Uani 1 1 d . . .
O24 O 0.8777(2) -0.2368(5) -0.1534(3) 0.0448(16) Uani 1 1 d . . .
O25 O 0.7726(3) 0.4098(5) -0.1328(3) 0.0529(18) Uani 1 1 d . . .
O26 O 0.9052(3) 0.4490(6) -0.1734(3) 0.060(2) Uani 1 1 d . . .
O27 O 0.8684(3) 0.5774(5) -0.2061(3) 0.059(2) Uani 1 1 d . . .
O28 O 0.9166(4) 0.4516(5) 0.5433(3) 0.059(2) Uani 1 1 d . . .
O29 O 0.9899(3) 0.5842(5) 0.7185(3) 0.0538(18) Uani 1 1 d . . .
O30 O 0.9649(4) 0.4604(5) 0.7506(3) 0.059(2) Uani 1 1 d . . .
O31 O 0.9020(3) 0.6754(5) 0.3342(3) 0.0552(19) Uani 1 1 d . . .
O32 O 0.9647(3) 0.3797(4) 0.3424(3) 0.0462(16) Uani 1 1 d . . .
O33 O 0.9338(4) 0.3847(6) 0.2527(3) 0.073(3) Uani 1 1 d . . .
O34 O 0.9214(3) 0.8758(4) 0.5545(3) 0.0436(15) Uani 1 1 d . . .
O35 O 0.9693(3) 1.0357(5) 0.4207(3) 0.0477(16) Uani 1 1 d . . .
O36 O 0.9486(3) 1.1587(4) 0.4572(3) 0.0443(16) Uani 1 1 d . . .
O37 O 0.9750(2) 0.1696(4) 0.3271(2) 0.0311(12) Uani 1 1 d . . .
O38 O 0.9628(3) 0.6543(4) 0.8213(2) 0.0396(14) Uani 1 1 d . . .
Cd1 Cd 0.95649(2) 0.02302(4) 0.32593(2) 0.03255(15) Uani 1 1 d . . .
Cd2 Cd 0.96170(2) 0.25163(4) 0.39288(2) 0.03339(15) Uani 1 1 d . . .
Cd3 Cd 0.94782(3) 0.23264(4) 0.24404(2) 0.04581(19) Uani 1 1 d . . .
Cd4 Cd 0.96837(2) 0.74208(4) 0.89299(2) 0.03480(15) Uani 1 1 d . . .
Cd5 Cd 0.97873(3) 0.50461(5) 0.83876(3) 0.04179(17) Uani 1 1 d . . .
Cd6 Cd 0.98267(3) 0.72588(4) 0.75575(3) 0.04370(18) Uani 1 1 d . . .
Cd7 Cd 0.82590(2) -0.28867(5) 0.76562(3) 0.04268(17) Uani 1 1 d . . .
O6W O 1.0406(4) 0.7696(8) 0.7243(6) 0.106(4) Uani 1 1 d U . .
O10W O 0.6919(3) -0.3498(6) 0.6996(4) 0.077(3) Uani 1 1 d . . .
O11W O 0.7610(4) -0.4094(6) 0.8770(4) 0.071(2) Uani 1 1 d . . .

loop_
_atom_site_aniso_label
_atom_site_aniso_U_11
_atom_site_aniso_U_22
_atom_site_aniso_U_33
_atom_site_aniso_U_23
_atom_site_aniso_U_13
_atom_site_aniso_U_12
C1 0.042(5) 0.025(4) 0.033(4) -0.001(3) 0.016(4) -0.003(3)
C2 0.053(5) 0.025(4) 0.027(4) -0.006(3) 0.014(4) -0.006(4)
C3 0.032(4) 0.024(4) 0.026(4) -0.002(3) 0.012(3) -0.003(3)
C4 0.058(5) 0.017(4) 0.024(4) 0.000(3) 0.011(4) 0.005(3)
C5 0.043(4) 0.024(4) 0.026(3) 0.004(3) 0.012(3) 0.002(3)
C6 0.055(5) 0.028(4) 0.028(4) 0.000(3) 0.019(3) -0.010(4)
C7 0.081(7) 0.042(5) 0.042(5) -0.012(4) 0.039(5) -0.026(5)
C8 0.049(5) 0.033(5) 0.040(5) -0.008(4) 0.025(4) -0.007(4)
C9 0.120(12) 0.078(10) 0.044(6) -0.020(6) 0.008(7) 0.031(9)
C10 0.045(5) 0.032(4) 0.047(5) -0.007(4) 0.028(4) -0.011(4)
C11 0.040(4) 0.026(4) 0.020(3) -0.003(3) 0.010(3) -0.007(3)
C12 0.059(6) 0.023(4) 0.023(4) 0.001(3) 0.014(4) -0.004(4)
C13 0.051(6) 0.117(11) 0.036(5) 0.003(6) 0.014(4) -0.029(7)
C14 0.036(4) 0.054(6) 0.030(4) 0.006(4) 0.013(3) 0.016(4)
C15 0.050(5) 0.020(4) 0.023(4) 0.000(3) 0.010(4) -0.004(3)
C16 0.050(5) 0.019(4) 0.030(4) 0.005(3) 0.014(3) -0.001(3)
C17 0.044(6) 0.046(6) 0.068(7) 0.015(5) 0.005(5) 0.003(5)
C18 0.047(5) 0.033(5) 0.018(4) 0.002(3) 0.000(3) -0.014(4)
C19 0.022(3) 0.044(5) 0.033(4) 0.004(4) 0.012(3) 0.003(4)
C20 0.022(4) 0.034(4) 0.035(4) -0.002(4) 0.005(3) 0.000(3)
C21 0.017(4) 0.043(5) 0.036(4) 0.004(4) 0.010(3) 0.004(3)
C22 0.032(4) 0.026(4) 0.038(4) 0.008(3) 0.013(3) 0.006(3)
C23 0.042(5) 0.033(4) 0.037(4) -0.003(4) 0.018(4) -0.001(4)
C24 0.023(4) 0.028(4) 0.036(4) 0.000(3) 0.010(3) 0.000(3)
C25 0.031(4) 0.035(5) 0.031(4) 0.000(3) 0.004(3) -0.002(3)
C26 0.034(5) 0.052(6) 0.039(5) 0.016(4) 0.011(4) 0.001(4)
C27 0.102(10) 0.119(12) 0.017(5) 0.015(6) 0.001(5) -0.049(9)
C28 0.045(5) 0.040(5) 0.035(4) 0.001(4) 0.015(4) -0.007(4)
C29 0.041(5) 0.038(5) 0.026(4) 0.001(3) 0.014(3) 0.001(4)
C30 0.036(5) 0.047(5) 0.031(4) 0.000(4) 0.012(4) 0.005(4)
C31 0.051(6) 0.056(6) 0.046(6) -0.002(5) 0.005(4) 0.010(5)
C32 0.048(5) 0.037(5) 0.033(4) -0.006(4) 0.009(4) -0.002(4)
C33 0.045(5) 0.042(5) 0.047(5) -0.002(4) 0.020(4) -0.003(4)
C34 0.036(5) 0.033(5) 0.057(6) -0.011(4) 0.005(4) 0.007(4)
C35 0.080(9) 0.033(6) 0.143(14) 0.001(7) 0.059(9) 0.006(6)
C36 0.030(5) 0.036(5) 0.056(6) -0.003(4) 0.008(4) -0.006(4)
C37 0.028(4) 0.031(4) 0.031(4) -0.008(3) 0.003(3) -0.007(3)
C38 0.037(5) 0.029(4) 0.034(4) -0.005(3) 0.005(3) 0.008(3)
C39 0.055(6) 0.032(5) 0.025(4) -0.008(3) 0.010(4) 0.002(4)
C40 0.043(5) 0.036(5) 0.035(5) -0.009(4) 0.017(4) -0.001(4)
C41 0.036(4) 0.042(5) 0.029(4) 0.001(3) 0.012(3) -0.004(4)
C42 0.042(5) 0.030(4) 0.033(4) -0.012(3) 0.010(3) -0.004(3)
C43 0.063(6) 0.032(5) 0.038(5) 0.003(4) 0.023(4) -0.002(4)
C44 0.036(5) 0.061(6) 0.044(5) 0.000(4) 0.014(4) -0.001(4)
C45 0.076(8) 0.093(10) 0.045(6) -0.029(6) 0.001(6) 0.037(8)
C46 0.044(5) 0.058(6) 0.044(5) 0.001(5) 0.029(4) -0.003(5)
C47 0.048(5) 0.024(4) 0.030(4) -0.007(3) 0.011(3) 0.001(4)
C48 0.047(5) 0.022(4) 0.035(4) -0.006(3) 0.009(4) 0.010(3)
C49 0.059(6) 0.040(5) 0.046(5) -0.002(4) 0.026(5) 0.003(4)
C50 0.037(5) 0.037(5) 0.035(4) 0.000(4) 0.012(4) 0.011(4)
C51 0.049(5) 0.031(5) 0.044(5) -0.006(4) 0.012(4) -0.004(4)
C52 0.044(5) 0.045(5) 0.042(5) 0.014(4) 0.008(4) 0.001(4)
C53 0.053(6) 0.091(9) 0.042(6) 0.006(6) -0.001(5) -0.035(6)
C54 0.044(5) 0.046(5) 0.017(3) -0.001(3) 0.004(3) 0.005(4)
C55 0.037(5) 0.028(4) 0.030(4) 0.004(3) 0.010(3) 0.002(3)
C56 0.045(5) 0.030(4) 0.027(4) 0.013(3) 0.012(4) 0.005(4)
C57 0.042(5) 0.022(4) 0.028(4) 0.001(3) 0.020(3) -0.002(3)
C58 0.041(4) 0.025(4) 0.028(4) 0.008(3) 0.016(3) -0.006(3)
C59 0.031(4) 0.022(4) 0.026(3) -0.001(3) 0.011(3) -0.002(3)
C60 0.028(4) 0.025(4) 0.027(4) 0.002(3) 0.011(3) 0.003(3)
C61 0.060(6) 0.024(4) 0.027(4) 0.007(3) 0.016(4) 0.008(4)
C62 0.054(5) 0.039(5) 0.026(4) -0.001(4) 0.016(4) -0.010(4)
C63 0.095(11) 0.108(13) 0.057(7) 0.013(8) 0.027(7) -0.021(9)
C64 0.074(6) 0.030(5) 0.024(4) 0.000(3) 0.020(4) 0.015(5)
C65 0.064(6) 0.019(4) 0.031(4) 0.001(3) 0.017(4) 0.007(4)
C66 0.050(5) 0.043(5) 0.031(4) 0.000(4) 0.016(4) 0.013(4)
C67 0.068(8) 0.115(12) 0.048(6) -0.033(7) -0.007(6) 0.024(8)
C68 0.058(6) 0.029(4) 0.047(5) 0.009(4) 0.024(5) 0.006(4)
C69 0.034(4) 0.033(4) 0.027(4) 0.006(3) 0.006(3) -0.003(3)
C70 0.057(5) 0.016(4) 0.035(4) -0.002(3) 0.016(4) -0.004(4)
C71 0.067(8) 0.035(5) 0.097(9) 0.010(6) 0.031(7) 0.010(5)
C72 0.037(5) 0.040(5) 0.026(4) 0.003(3) 0.002(3) -0.004(4)
N1 0.063(5) 0.031(4) 0.031(4) -0.008(3) 0.028(3) -0.008(3)
N2 0.056(5) 0.026(4) 0.023(3) -0.001(3) 0.011(3) -0.011(3)
N3 0.040(4) 0.027(4) 0.036(4) 0.000(3) 0.016(3) -0.001(3)
N4 0.040(4) 0.036(4) 0.047(4) 0.011(3) 0.021(3) -0.002(3)
N5 0.047(4) 0.054(5) 0.028(3) -0.002(3) 0.015(3) -0.007(4)
N6 0.043(4) 0.026(4) 0.052(5) -0.003(3) 0.012(3) 0.005(3)
N7 0.071(6) 0.042(4) 0.038(4) -0.019(3) 0.029(4) -0.012(4)
N8 0.044(4) 0.026(4) 0.032(4) -0.009(3) 0.005(3) -0.002(3)
N9 0.054(5) 0.039(4) 0.056(5) 0.014(4) 0.026(4) 0.000(4)
N10 0.066(5) 0.023(3) 0.027(4) 0.003(3) 0.011(3) -0.006(3)
N11 0.075(5) 0.018(3) 0.020(3) -0.002(3) 0.008(3) 0.010(3)
N12 0.056(5) 0.027(4) 0.034(4) -0.002(3) 0.022(3) -0.002(3)
O1 0.225(14) 0.040(5) 0.074(6) -0.013(4) 0.105(8) -0.025(6)
O1W 0.044(4) 0.050(4) 0.046(4) 0.008(3) 0.015(3) 0.016(3)
O2 0.102(6) 0.033(3) 0.045(4) -0.014(3) 0.044(4) -0.012(4)
O2W 0.056(4) 0.055(4) 0.036(3) 0.008(3) 0.004(3) -0.014(3)
O3W 0.073(6) 0.050(5) 0.111(7) 0.001(5) 0.058(5) -0.006(4)
O3 0.073(5) 0.042(4) 0.059(5) 0.002(4) 0.026(4) -0.014(4)
O4 0.075(5) 0.028(3) 0.030(3) -0.005(2) 0.022(3) -0.013(3)
O4W 0.068(5) 0.068(5) 0.037(4) 0.013(3) 0.006(3) -0.013(4)
O5 0.073(5) 0.064(5) 0.026(3) 0.012(3) 0.021(3) 0.011(4)
O5W 0.109(8) 0.063(5) 0.050(5) 0.011(4) 0.013(5) 0.032(5)
O6 0.065(5) 0.046(4) 0.055(4) -0.027(3) 0.009(4) 0.008(4)
O7 0.072(5) 0.029(3) 0.046(4) 0.003(3) 0.034(3) 0.000(3)
O7W 0.093(6) 0.060(5) 0.051(4) 0.005(4) 0.019(4) 0.021(5)
O8 0.065(4) 0.038(3) 0.033(3) 0.003(3) 0.024(3) -0.002(3)
O8W 0.044(4) 0.106(7) 0.044(4) -0.011(4) 0.014(3) -0.016(4)
O9 0.073(5) 0.028(3) 0.031(3) 0.004(2) 0.023(3) -0.009(3)
O9W 0.080(6) 0.092(7) 0.054(5) 0.017(4) 0.038(4) -0.006(5)
O10 0.078(5) 0.050(4) 0.044(4) 0.006(3) 0.029(4) 0.016(4)
O11 0.030(3) 0.039(3) 0.048(4) 0.011(3) 0.009(3) 0.005(3)
O12 0.051(4) 0.038(4) 0.060(4) 0.012(3) 0.019(3) 0.005(3)
O13 0.059(4) 0.054(4) 0.044(4) -0.003(3) 0.027(3) -0.013(3)
O14 0.041(4) 0.075(5) 0.044(3) 0.001(4) 0.020(3) 0.009(4)
O15 0.039(3) 0.068(5) 0.038(3) 0.003(3) 0.014(3) -0.005(4)
O16 0.080(5) 0.044(4) 0.047(4) -0.013(3) 0.005(4) 0.003(4)
O17 0.058(4) 0.053(4) 0.048(4) -0.023(3) 0.003(3) 0.003(4)
O18 0.045(4) 0.036(3) 0.055(4) -0.014(3) 0.016(3) -0.001(3)
O19 0.098(7) 0.060(5) 0.054(5) -0.020(4) 0.039(5) -0.036(5)
O20 0.083(5) 0.078(6) 0.037(4) 0.010(4) 0.016(3) 0.003(5)
O21 0.062(4) 0.062(5) 0.039(4) 0.001(3) 0.008(3) 0.006(4)
O22 0.130(8) 0.040(4) 0.027(3) -0.010(3) 0.015(4) 0.010(4)
O23 0.044(4) 0.042(4) 0.055(4) -0.013(3) 0.013(3) -0.011(3)
O24 0.046(4) 0.046(4) 0.039(3) -0.018(3) 0.009(3) 0.004(3)
O25 0.073(5) 0.041(4) 0.057(4) 0.003(3) 0.038(4) 0.008(4)
O26 0.053(5) 0.062(5) 0.062(5) -0.005(4) 0.013(4) -0.018(4)
O27 0.074(5) 0.039(4) 0.059(4) -0.006(3) 0.013(4) -0.017(4)
O28 0.119(7) 0.025(3) 0.039(4) 0.000(3) 0.033(4) -0.009(4)
O29 0.072(5) 0.053(4) 0.040(4) -0.016(3) 0.024(3) -0.001(4)
O30 0.119(7) 0.040(4) 0.026(3) 0.007(3) 0.034(4) 0.018(4)
O31 0.096(6) 0.040(4) 0.035(3) 0.007(3) 0.029(4) 0.015(4)
O32 0.062(4) 0.026(3) 0.058(4) 0.011(3) 0.030(4) 0.003(3)
O33 0.104(7) 0.046(4) 0.059(5) -0.022(4) 0.013(5) 0.027(5)
O34 0.071(5) 0.032(3) 0.035(3) 0.000(3) 0.028(3) 0.001(3)
O35 0.060(4) 0.054(4) 0.033(3) 0.001(3) 0.019(3) -0.009(3)
O36 0.068(4) 0.026(3) 0.040(4) 0.005(3) 0.019(3) -0.014(3)
O37 0.038(3) 0.031(3) 0.024(3) 0.002(2) 0.009(2) 0.002(2)
O38 0.059(4) 0.036(3) 0.027(3) 0.002(2) 0.018(3) -0.009(3)
Cd1 0.0442(3) 0.0249(3) 0.0305(3) 0.0003(2) 0.0147(2) -0.0014(2)
Cd2 0.0499(4) 0.0256(3) 0.0253(3) 0.0000(2) 0.0129(2) -0.0007(3)
Cd3 0.0819(5) 0.0291(3) 0.0268(3) 0.0032(2) 0.0180(3) 0.0098(3)
Cd4 0.0541(4) 0.0268(3) 0.0264(3) 0.0019(2) 0.0170(2) -0.0006(3)
Cd5 0.0618(4) 0.0380(4) 0.0276(3) -0.0012(3) 0.0173(3) 0.0028(3)
Cd6 0.0739(5) 0.0289(3) 0.0314(3) -0.0014(3) 0.0214(3) -0.0085(3)
Cd7 0.0458(4) 0.0496(4) 0.0328(3) -0.0036(3) 0.0130(3) -0.0059(3)
O6W 0.082(6) 0.087(6) 0.170(9) -0.018(6) 0.072(6) -0.009(5)
O10W 0.057(5) 0.064(5) 0.091(7) 0.019(5) -0.001(5) -0.017(4)
O11W 0.105(7) 0.054(5) 0.070(5) 0.012(4) 0.052(5) 0.019(5)

loop_
_atom_type_symbol
_atom_type_description
_atom_type_scat_dispersion_real
_atom_type_scat_dispersion_imag
_atom_type_scat_source
C C 0.0033 0.0016 'International Tables Vol C Tables 4.2.6.8 and 6.1.1.4'
H H 0.0000 0.0000 'International Tables Vol C Tables 4.2.6.8 and 6.1.1.4'
N N 0.0061 0.0033 'International Tables Vol C Tables 4.2.6.8 and 6.1.1.4'
O O 0.0106 0.0060 'International Tables Vol C Tables 4.2.6.8 and 6.1.1.4'
Cd Cd -0.8075 1.2024 'International Tables Vol C Tables 4.2.6.8 and 6.1.1.4'

loop_
_geom_angle_atom_site_label_1
_geom_angle_atom_site_label_2
_geom_angle_atom_site_label_3
_geom_angle
_geom_angle_site_symmetry_1
_geom_angle_site_symmetry_3
_geom_angle_publ_flag
C2 C1 C6 118.4(8) . . ?
C2 C1 C7 124.7(8) . . ?
C6 C1 C7 116.9(8) . . ?
C3 C2 C1 121.9(8) . . ?
C2 C3 C4 119.0(7) . . ?
C2 C3 C11 119.3(7) . . ?
C4 C3 C11 121.0(7) . . ?
C5 C4 C3 119.5(8) . . ?
C6 C5 C4 120.0(8) . . ?
C6 C5 C15 122.4(7) . . ?
C4 C5 C15 117.5(7) . . ?
C5 C6 C1 121.0(8) . . ?
O1 C7 N1 120.5(8) . . ?
O1 C7 C1 119.8(9) . . ?
N1 C7 C1 119.5(8) . . ?
N1 C8 C9 111.9(9) . . ?
N1 C8 C10 109.9(8) . . ?
C9 C8 C10 112.1(9) . . ?
O3 C10 O2 124.1(9) . . ?
O3 C10 C8 120.2(8) . . ?
O2 C10 C8 115.7(9) . . ?
O4 C11 N2 122.5(7) . . ?
O4 C11 C3 119.8(7) . . ?
N2 C11 C3 117.7(7) . . ?
N2 C12 C14 110.1(7) . . ?
N2 C12 C13 109.3(8) . . ?
C14 C12 C13 107.4(7) . . ?
O6 C14 O5 124.4(9) . . ?
O6 C14 C12 118.7(8) . . ?
O5 C14 C12 116.8(9) . . ?
O7 C15 N3 122.2(8) . . ?
O7 C15 C5 120.5(7) . . ?
N3 C15 C5 117.3(7) . . ?
N3 C16 C18 110.0(7) . . ?
N3 C16 C17 111.6(8) . . ?
C18 C16 C17 109.2(7) . . ?
O8 C18 O9 126.5(8) . . ?
O8 C18 C16 118.0(8) . . ?
O9 C18 C16 115.5(8) . . ?
C20 C19 C24 119.0(8) . . ?
C20 C19 C25 120.7(8) . . ?
C24 C19 C25 120.4(7) . . ?
C19 C20 C21 121.1(8) . . ?
C22 C21 C20 119.4(8) . . ?
C22 C21 C29 120.5(8) . . ?
C20 C21 C29 120.1(8) . . ?
C23 C22 C21 120.0(8) . . ?
C22 C23 C24 119.9(8) . . ?
C22 C23 C33 122.8(8) . . ?
C24 C23 C33 117.2(8) . . ?
C23 C24 C19 120.6(8) . . ?
O10 C25 N4 121.7(8) . . ?
O10 C25 C19 120.2(8) . . ?
N4 C25 C19 118.1(8) . . ?
N4 C26 C27 108.1(9) . . ?
N4 C26 C28 110.7(8) . . ?
C27 C26 C28 109.8(9) . . ?
O11 C28 O12 122.8(9) . . ?
O11 C28 C26 120.9(9) . . ?
O12 C28 C26 116.1(9) . . ?
O11 C28 Cd1 62.7(5) . . ?
O12 C28 Cd1 60.9(5) . . ?
C26 C28 Cd1 167.1(6) . . ?
O13 C29 N5 126.4(8) . . ?
O13 C29 C21 117.6(8) . . ?
N5 C29 C21 115.8(8) . . ?
N5 C30 C32 112.3(7) . . ?
N5 C30 C31 108.1(8) . . ?
C32 C30 C31 109.1(8) . . ?
O14 C32 O15 123.3(9) . . ?
O14 C32 C30 118.1(8) . . ?
O15 C32 C30 118.5(8) . . ?
O16 C33 N6 122.2(10) . . ?
O16 C33 C23 122.1(9) . . ?
N6 C33 C23 115.7(9) . . ?
N6 C34 C35 113.3(9) . . ?
N6 C34 C36 110.4(8) . . ?
C35 C34 C36 111.2(9) . . ?
O17 C36 O18 123.4(9) . . ?
O17 C36 C34 118.5(8) . . ?
O18 C36 C34 117.9(9) . . ?
O17 C36 Cd2 60.1(5) . 1_545 ?
O18 C36 Cd2 63.4(5) . 1_545 ?
C34 C36 Cd2 170.9(7) . 1_545 ?
C42 C37 C38 119.2(8) . . ?
C42 C37 C43 121.4(8) . . ?
C38 C37 C43 118.9(8) . . ?
C39 C38 C37 121.6(9) . . ?
C38 C39 C40 119.1(8) . . ?
C38 C39 C47 121.9(8) . . ?
C40 C39 C47 118.9(7) . . ?
C41 C40 C39 120.8(8) . . ?
C40 C41 C42 118.4(8) . . ?
C40 C41 C51 124.6(7) . . ?
C42 C41 C51 116.7(8) . . ?
C37 C42 C41 120.8(8) . . ?
O19 C43 N7 123.4(9) . . ?
O19 C43 C37 121.9(9) . . ?
N7 C43 C37 114.5(8) . . ?
C45 C44 N7 109.3(9) . . ?
C45 C44 C46 110.9(9) . . ?
N7 C44 C46 108.5(8) . . ?
O20 C46 O21 123.1(10) . . ?
O20 C46 C44 117.5(8) . . ?
O21 C46 C44 119.0(8) . . ?
O20 C46 Cd3 58.5(6) . . ?
O21 C46 Cd3 64.7(5) . . ?
C44 C46 Cd3 169.0(8) . . ?
O22 C47 N8 122.0(8) . . ?
O22 C47 C39 121.9(8) . . ?
N8 C47 C39 116.1(7) . . ?
N8 C48 C49 108.8(7) . . ?
N8 C48 C50 111.9(8) . . ?
C49 C48 C50 106.4(7) . . ?
O24 C50 O23 124.6(8) . . ?
O24 C50 C48 116.5(8) . . ?
O23 C50 C48 118.8(8) . . ?
O25 C51 N9 125.2(9) . . ?
O25 C51 C41 118.2(9) . . ?
N9 C51 C41 116.6(8) . . ?
N9 C52 C54 111.5(8) . . ?
N9 C52 C53 108.1(9) . . ?
C54 C52 C53 105.7(8) . . ?
O27 C54 O26 125.7(10) . . ?
O27 C54 C52 118.8(9) . . ?
O26 C54 C52 115.5(9) . . ?
C56 C55 C60 119.4(8) . . ?
C56 C55 C61 117.5(8) . . ?
C60 C55 C61 122.8(8) . . ?
C55 C56 C57 120.8(8) . . ?
C56 C57 C58 118.9(7) . . ?
C56 C57 C65 122.7(7) . . ?
C58 C57 C65 117.9(7) . . ?
C57 C58 C59 120.9(7) . . ?
C60 C59 C58 119.2(7) . . ?
C60 C59 C69 117.5(7) . . ?
C58 C59 C69 123.0(7) . . ?
C59 C60 C55 120.7(7) . . ?
O28 C61 N10 122.9(8) . . ?
O28 C61 C55 119.1(8) . . ?
N10 C61 C55 117.9(8) . . ?
N10 C62 C63 111.8(9) . . ?
N10 C62 C64 108.0(7) . . ?
C63 C62 C64 108.4(9) . . ?
O29 C64 O30 127.4(9) . . ?
O29 C64 C62 119.0(8) . . ?
O30 C64 C62 113.6(9) . . ?
O31 C65 N11 120.9(8) . . ?
O31 C65 C57 121.3(8) . . ?
N11 C65 C57 117.8(7) . . ?
N11 C66 C67 111.4(8) . . ?
N11 C66 C68 108.0(8) . . ?
C67 C66 C68 110.7(10) . . ?
O32 C68 O33 126.6(9) . . ?
O32 C68 C66 119.3(9) . . ?
O33 C68 C66 114.1(9) . . ?
O34 C69 N12 122.0(8) . . ?
O34 C69 C59 121.1(7) . . ?
N12 C69 C59 116.8(7) . . ?
N12 C70 C71 109.9(8) . . ?
N12 C70 C72 109.9(7) . . ?
C71 C70 C72 110.1(8) . . ?
O36 C72 O35 126.9(9) . . ?
O36 C72 C70 115.7(8) . . ?
O35 C72 C70 117.4(8) . . ?
C7 N1 C8 121.1(8) . . ?
C11 N2 C12 122.2(7) . . ?
C15 N3 C16 122.1(7) . . ?
C25 N4 C26 122.8(8) . . ?
C29 N5 C30 122.8(8) . . ?
C33 N6 C34 124.3(9) . . ?
C43 N7 C44 121.1(8) . . ?
C47 N8 C48 121.4(7) . . ?
C51 N9 C52 120.5(9) . . ?
C61 N10 C62 121.2(7) . . ?
C65 N11 C66 120.9(7) . . ?
C69 N12 C70 121.7(7) . . ?
C10 O2 Cd6 117.9(6) . 1_544 ?
C10 O3 Cd4 133.9(7) . 1_544 ?
C14 O5 Cd1 111.1(7) . . ?
C14 O6 Cd3 144.9(7) . . ?
C18 O8 Cd5 137.9(6) . 1_554 ?
C18 O9 Cd4 119.2(6) . 1_554 ?
C28 O11 Cd1 89.8(5) . . ?
C28 O12 Cd1 91.0(6) . . ?
C32 O14 Cd6 104.8(5) . 1_545 ?
C32 O15 Cd7 138.3(6) . . ?
C36 O17 Cd2 92.6(6) . 1_545 ?
C36 O18 Cd2 88.9(6) . 1_545 ?
C46 O20 Cd3 94.2(7) . . ?
C46 O21 Cd3 86.8(6) . . ?
C50 O23 Cd4 96.9(6) . 1_544 ?
C50 O24 Cd7 141.9(6) . 1_554 ?
C50 O24 Cd4 85.1(5) . 1_544 ?
Cd7 O24 Cd4 132.5(3) 1_554 1_544 ?
C54 O26 Cd5 121.3(7) . 1_554 ?
C54 O27 Cd7 149.3(8) . 1_564 ?
C64 O29 Cd6 132.3(6) . . ?
C64 O30 Cd5 123.2(6) . . ?
C68 O32 Cd2 136.1(7) . . ?
C68 O33 Cd3 117.1(7) . . ?
C72 O35 Cd1 137.5(6) . 1_565 ?
C72 O36 Cd2 118.5(6) . 1_565 ?
Cd1 O37 Cd3 112.2(2) . . ?
Cd1 O37 Cd2 115.6(2) . . ?
Cd3 O37 Cd2 114.1(3) . . ?
Cd4 O38 Cd6 113.0(3) . . ?
Cd4 O38 Cd5 116.5(3) . . ?
Cd6 O38 Cd5 121.2(3) . . ?
O37 Cd1 O1W 102.7(2) . . ?
O37 Cd1 O5 115.6(2) . . ?
O1W Cd1 O5 87.0(3) . . ?
O37 Cd1 O12 104.3(2) . . ?
O1W Cd1 O12 152.8(3) . . ?
O5 Cd1 O12 79.3(3) . . ?
O37 Cd1 O35 87.3(2) . 1_545 ?
O1W Cd1 O35 91.8(3) . 1_545 ?
O5 Cd1 O35 156.8(3) . 1_545 ?
O12 Cd1 O35 91.8(3) . 1_545 ?
O37 Cd1 O11 154.4(2) . . ?
O1W Cd1 O11 99.1(2) . . ?
O5 Cd1 O11 78.6(3) . . ?
O12 Cd1 O11 55.4(2) . . ?
O35 Cd1 O11 78.7(2) 1_545 . ?
O37 Cd1 C28 131.7(3) . . ?
O1W Cd1 C28 125.4(3) . . ?
O5 Cd1 C28 74.9(3) . . ?
O12 Cd1 C28 28.1(3) . . ?
O35 Cd1 C28 87.1(3) 1_545 . ?
O11 Cd1 C28 27.5(3) . . ?
O37 Cd2 O2W 102.6(3) . . ?
O37 Cd2 O36 110.2(2) . 1_545 ?
O2W Cd2 O36 89.2(3) . 1_545 ?
O37 Cd2 O32 87.9(2) . . ?
O2W Cd2 O32 91.2(3) . . ?
O36 Cd2 O32 161.3(2) 1_545 . ?
O37 Cd2 O17 100.3(2) . 1_565 ?
O2W Cd2 O17 157.1(3) . 1_565 ?
O36 Cd2 O17 81.9(3) 1_545 1_565 ?
O32 Cd2 O17 90.7(3) . 1_565 ?
O37 Cd2 O18 153.1(2) . 1_565 ?
O2W Cd2 O18 102.8(3) . 1_565 ?
O36 Cd2 O18 78.7(3) 1_545 1_565 ?
O32 Cd2 O18 83.0(3) . 1_565 ?
O17 Cd2 O18 54.8(2) 1_565 1_565 ?
O37 Cd2 C36 127.2(3) . 1_565 ?
O2W Cd2 C36 130.1(3) . 1_565 ?
O36 Cd2 C36 77.9(3) 1_545 1_565 ?
O32 Cd2 C36 87.7(3) . 1_565 ?
O17 Cd2 C36 27.3(3) 1_565 1_565 ?
O18 Cd2 C36 27.6(3) 1_565 1_565 ?
O37 Cd3 O20 113.3(2) . . ?
O37 Cd3 O33 109.4(3) . . ?
O20 Cd3 O33 82.1(4) . . ?
O37 Cd3 O3W 93.1(3) . . ?
O20 Cd3 O3W 153.5(3) . . ?
O33 Cd3 O3W 87.5(4) . . ?
O37 Cd3 O6 84.7(3) . . ?
O20 Cd3 O6 91.1(3) . . ?
O33 Cd3 O6 165.8(3) . . ?
O3W Cd3 O6 93.3(3) . . ?
O37 Cd3 O21 162.7(3) . . ?
O20 Cd3 O21 55.6(3) . . ?
O33 Cd3 O21 83.5(3) . . ?
O3W Cd3 O21 99.1(3) . . ?
O6 Cd3 O21 82.4(3) . . ?
O37 Cd3 C46 139.7(2) . . ?
O20 Cd3 C46 27.2(3) . . ?
O33 Cd3 C46 80.6(3) . . ?
O3W Cd3 C46 126.9(3) . . ?
O6 Cd3 C46 87.7(3) . . ?
O21 Cd3 C46 28.4(3) . . ?
O38 Cd4 O9 105.1(2) . 1_556 ?
O38 Cd4 O3 93.4(3) . 1_566 ?
O9 Cd4 O3 161.4(3) 1_556 1_566 ?
O38 Cd4 O4W 118.9(3) . . ?
O9 Cd4 O4W 90.9(3) 1_556 . ?
O3 Cd4 O4W 81.2(3) 1_566 . ?
O38 Cd4 O23 135.5(3) . 1_566 ?
O9 Cd4 O23 82.6(3) 1_556 1_566 ?
O3 Cd4 O23 83.1(3) 1_566 1_566 ?
O4W Cd4 O23 104.4(3) . 1_566 ?
O38 Cd4 O24 84.3(2) . 1_566 ?
O9 Cd4 O24 84.6(3) 1_556 1_566 ?
O3 Cd4 O24 95.9(3) 1_566 1_566 ?
O4W Cd4 O24 156.7(3) . 1_566 ?
O23 Cd4 O24 52.3(2) 1_566 1_566 ?
O26 Cd5 O30 84.6(3) 1_556 . ?
O26 Cd5 O38 101.0(3) 1_556 . ?
O30 Cd5 O38 97.0(2) . . ?
O26 Cd5 O8 82.2(3) 1_556 1_556 ?
O30 Cd5 O8 166.3(3) . 1_556 ?
O38 Cd5 O8 89.1(2) . 1_556 ?
O26 Cd5 O5W 85.4(4) 1_556 . ?
O30 Cd5 O5W 91.4(3) . . ?
O38 Cd5 O5W 169.9(3) . . ?
O8 Cd5 O5W 84.0(3) 1_556 . ?
O6W Cd6 O38 147.2(4) . . ?
O6W Cd6 O2 85.8(4) . 1_566 ?
O38 Cd6 O2 107.4(2) . 1_566 ?
O6W Cd6 O14 92.3(4) . 1_565 ?
O38 Cd6 O14 119.0(3) . 1_565 ?
O2 Cd6 O14 80.3(3) 1_566 1_565 ?
O6W Cd6 O29 85.5(4) . . ?
O38 Cd6 O29 88.5(3) . . ?
O2 Cd6 O29 161.7(3) 1_566 . ?
O14 Cd6 O29 84.1(3) 1_565 . ?
O9W Cd7 O15 173.3(3) . . ?
O9W Cd7 O24 97.1(3) . 1_556 ?
O15 Cd7 O24 86.4(2) . 1_556 ?
O9W Cd7 O8W 84.6(3) . . ?
O15 Cd7 O8W 92.3(3) . . ?
O24 Cd7 O8W 176.3(3) 1_556 . ?
O9W Cd7 O27 102.8(3) . 1_546 ?
O15 Cd7 O27 83.4(3) . 1_546 ?
O24 Cd7 O27 81.8(3) 1_556 1_546 ?
O8W Cd7 O27 94.7(3) . 1_546 ?
O9W Cd7 O7W 82.2(4) . . ?
O15 Cd7 O7W 92.0(3) . . ?
O24 Cd7 O7W 91.2(3) 1_556 . ?
O8W Cd7 O7W 92.3(3) . . ?
O27 Cd7 O7W 171.8(3) 1_546 . ?

loop_
_geom_bond_atom_site_label_1
_geom_bond_atom_site_label_2
_geom_bond_distance
_geom_bond_site_symmetry_2
_geom_bond_publ_flag
C1 C2 1.391(12) . ?
C1 C6 1.404(12) . ?
C1 C7 1.490(12) . ?
C2 C3 1.375(12) . ?
C3 C4 1.432(11) . ?
C3 C11 1.498(11) . ?
C4 C5 1.385(11) . ?
C5 C6 1.389(11) . ?
C5 C15 1.500(11) . ?
C7 O1 1.211(13) . ?
C7 N1 1.332(13) . ?
C8 N1 1.447(11) . ?
C8 C9 1.468(17) . ?
C8 C10 1.513(13) . ?
C10 O3 1.234(13) . ?
C10 O2 1.285(11) . ?
C11 O4 1.227(10) . ?
C11 N2 1.352(10) . ?
C12 N2 1.435(11) . ?
C12 C14 1.516(12) . ?
C12 C13 1.565(15) . ?
C14 O6 1.247(13) . ?
C14 O5 1.266(12) . ?
C15 O7 1.229(11) . ?
C15 N3 1.345(11) . ?
C16 N3 1.453(11) . ?
C16 C18 1.535(12) . ?
C16 C17 1.578(14) . ?
C18 O8 1.239(12) . ?
C18 O9 1.248(12) . ?
C19 C20 1.357(11) . ?
C19 C24 1.396(13) . ?
C19 C25 1.470(12) . ?
C20 C21 1.387(12) . ?
C21 C22 1.388(13) . ?
C21 C29 1.526(11) . ?
C22 C23 1.366(12) . ?
C23 C24 1.378(12) . ?
C23 C33 1.500(13) . ?
C25 O10 1.233(12) . ?
C25 N4 1.327(12) . ?
C26 N4 1.463(11) . ?
C26 C27 1.501(16) . ?
C26 C28 1.509(13) . ?
C28 O11 1.241(12) . ?
C28 O12 1.265(13) . ?
C28 Cd1 2.687(9) . ?
C29 O13 1.227(11) . ?
C29 N5 1.295(12) . ?
C30 N5 1.441(11) . ?
C30 C32 1.521(12) . ?
C30 C31 1.528(15) . ?
C32 O14 1.272(12) . ?
C32 O15 1.248(11) . ?
C33 O16 1.231(13) . ?
C33 N6 1.325(13) . ?
C34 N6 1.437(12) . ?
C34 C35 1.513(18) . ?
C34 C36 1.534(14) . ?
C36 O17 1.247(13) . ?
C36 O18 1.260(12) . ?
C36 Cd2 2.718(10) 1_545 ?
C37 C42 1.373(13) . ?
C37 C38 1.380(12) . ?
C37 C43 1.470(12) . ?
C38 C39 1.370(12) . ?
C39 C40 1.372(13) . ?
C39 C47 1.505(11) . ?
C40 C41 1.408(13) . ?
C41 C42 1.388(12) . ?
C41 C51 1.499(13) . ?
C43 O19 1.223(12) . ?
C43 N7 1.368(12) . ?
C44 C45 1.540(17) . ?
C44 N7 1.502(12) . ?
C44 C46 1.527(14) . ?
C46 O20 1.225(12) . ?
C46 O21 1.272(12) . ?
C46 Cd3 2.669(10) . ?
C47 O22 1.211(11) . ?
C47 N8 1.351(11) . ?
C48 N8 1.440(10) . ?
C48 C49 1.537(13) . ?
C48 C50 1.566(12) . ?
C50 O24 1.250(11) . ?
C50 O23 1.223(12) . ?
C51 O25 1.214(12) . ?
C51 N9 1.371(13) . ?
C52 N9 1.434(12) . ?
C52 C54 1.563(14) . ?
C52 C53 1.575(15) . ?
C54 O27 1.223(13) . ?
C54 O26 1.254(13) . ?
C55 C56 1.378(12) . ?
C55 C60 1.400(12) . ?
C55 C61 1.509(11) . ?
C56 C57 1.407(11) . ?
C57 C58 1.392(12) . ?
C57 C65 1.485(12) . ?
C58 C59 1.393(11) . ?
C59 C60 1.392(11) . ?
C59 C69 1.490(12) . ?
C61 O28 1.223(12) . ?
C61 N10 1.346(11) . ?
C62 N10 1.439(11) . ?
C62 C63 1.520(19) . ?
C62 C64 1.562(12) . ?
C64 O29 1.221(13) . ?
C64 O30 1.255(11) . ?
C65 O31 1.233(11) . ?
C65 N11 1.345(11) . ?
C66 N11 1.444(11) . ?
C66 C67 1.505(17) . ?
C66 C68 1.533(13) . ?
C68 O32 1.222(12) . ?
C68 O33 1.232(13) . ?
C69 O34 1.235(11) . ?
C69 N12 1.351(11) . ?
C70 N12 1.463(11) . ?
C70 C71 1.507(16) . ?
C70 C72 1.530(12) . ?
C72 O36 1.219(12) . ?
C72 O35 1.251(12) . ?
O1W Cd1 2.272(7) . ?
O2 Cd6 2.271(7) 1_544 ?
O2W Cd2 2.258(7) . ?
O3W Cd3 2.288(8) . ?
O3 Cd4 2.254(7) 1_544 ?
O4W Cd4 2.262(8) . ?
O5 Cd1 2.317(7) . ?
O5W Cd5 2.366(9) . ?
O6 Cd3 2.315(7) . ?
O7W Cd7 2.417(9) . ?
O8 Cd5 2.307(6) 1_554 ?
O8W Cd7 2.300(8) . ?
O9 Cd4 2.241(6) 1_554 ?
O9W Cd7 2.220(8) . ?
O11 Cd1 2.388(6) . ?
O12 Cd1 2.348(7) . ?
O14 Cd6 2.303(7) 1_545 ?
O15 Cd7 2.246(6) . ?
O17 Cd2 2.358(8) 1_545 ?
O18 Cd2 2.431(7) 1_545 ?
O20 Cd3 2.283(9) . ?
O21 Cd3 2.417(7) . ?
O23 Cd4 2.351(7) 1_544 ?
O24 Cd7 2.283(6) 1_554 ?
O24 Cd4 2.590(7) 1_544 ?
O26 Cd5 2.260(8) 1_554 ?
O27 Cd7 2.321(9) 1_564 ?
O29 Cd6 2.326(7) . ?
O30 Cd5 2.262(6) . ?
O32 Cd2 2.299(6) . ?
O33 Cd3 2.292(8) . ?
O35 Cd1 2.348(6) 1_565 ?
O36 Cd2 2.271(6) 1_565 ?
O37 Cd1 2.216(6) . ?
O37 Cd3 2.224(6) . ?
O37 Cd2 2.212(6) . ?
O38 Cd4 2.209(6) . ?
O38 Cd6 2.223(6) . ?
O38 Cd5 2.258(7) . ?
Cd1 O35 2.348(6) 1_545 ?
Cd2 O36 2.271(6) 1_545 ?
Cd2 O17 2.358(8) 1_565 ?
Cd2 O18 2.431(7) 1_565 ?
Cd2 C36 2.718(10) 1_565 ?
Cd4 O9 2.241(6) 1_556 ?
Cd4 O3 2.254(7) 1_566 ?
Cd4 O23 2.351(7) 1_566 ?
Cd4 O24 2.590(7) 1_566 ?
Cd5 O26 2.260(8) 1_556 ?
Cd5 O8 2.307(6) 1_556 ?
Cd6 O6W 2.223(11) . ?
Cd6 O2 2.271(7) 1_566 ?
Cd6 O14 2.303(7) 1_565 ?
Cd7 O24 2.283(6) 1_556 ?
Cd7 O27 2.321(9) 1_546 ?

loop_
_platon_squeeze_void_nr
_platon_squeeze_void_average_x
_platon_squeeze_void_average_y
_platon_squeeze_void_average_z
_platon_squeeze_void_volume
_platon_squeeze_void_count_electrons
_platon_squeeze_void_content
1 0.250 0.052 0.479 874 257 ' '
2 0.750 -0.077 0.835 874 257 ' '
3 0.500 0.083 0.500 7 1 ' '
4 0.000 0.583 0.500 7 1 ' '
